data_2231696
loop_
_publ_author_name
'Necefo\(glu, Hacali'
'\"Ozbek, F\"ureya Elif'
'\"Ozt\"urk, Vijdan'
'Ad\?ig\"uzel, Vedat'
'H\"okelek, Tuncer'

_publ_section_title
;
 Diaquabis(4-bromobenzoato-\k<i>O</i>)bis(<i>N</i>,<i>N</i>-diethylnicotinamide-\k<i>N</i>^1^)copper(II)
;
_journal_coeditor_code SU2303
_journal_issue 9
_journal_name_full 'Acta Crystallographica Section E'
_journal_page_first m1317
_journal_page_last m1318
_journal_paper_doi 10.1107/S1600536811034787
_journal_volume 67
_journal_year 2011
_chemical_formula_iupac '[Cu (C7 H4 Br O2)2 (C10 H14 N2 O)2 (H2 O)2]'
_chemical_formula_moiety 'C34 H40 Br2 Cu N4 O8'
_chemical_formula_sum 'C34 H40 Br2 Cu N4 O8'
_chemical_formula_weight 856.05
_chemical_name_systematic
;
Diaquabis(4-bromobenzoato-\k<i>O</i>)bis(<i>N</i>,<i>N</i>-
diethylnicotinamide-\k<i>N</i>^1^)copper(II)
;
_space_group_IT_number 4
_symmetry_cell_setting monoclinic
_symmetry_space_group_name_Hall 'P 2yb'
_symmetry_space_group_name_H-M 'P 1 21 1'
_atom_sites_solution_hydrogens geom
_atom_sites_solution_primary direct
_atom_sites_solution_secondary difmap
_audit_creation_method SHELXL-97
_cell_angle_alpha 90.00
_cell_angle_beta 101.478(3)
_cell_angle_gamma 90.00
_cell_formula_units_Z 2
_cell_length_a 8.3621(2)
_cell_length_b 12.2183(3)
_cell_length_c 17.6504(4)
_cell_measurement_reflns_used 6540
_cell_measurement_temperature 100(2)
_cell_measurement_theta_max 27.74
_cell_measurement_theta_min 2.35
_cell_volume 1767.29(8)
_computing_cell_refinement 'SAINT (Bruker, 2007)'
_computing_data_collection 'APEX2 (Bruker, 2007)'
_computing_data_reduction 'SAINT (Bruker, 2007)'
_computing_molecular_graphics 'ORTEP-3 for Windows (Farrugia, 1997)'
_computing_publication_material 'WinGX (Farrugia, 1999) and PLATON (Spek, 2009)'
_computing_structure_refinement 'SHELXL97 (Sheldrick, 2008)'
_computing_structure_solution 'SHELXS97 (Sheldrick, 2008)'
_diffrn_ambient_temperature 100(2)
_diffrn_measured_fraction_theta_full 0.991
_diffrn_measured_fraction_theta_max 0.991
_diffrn_measurement_device_type 'Bruker Kappa APEXII CCD area-detector'
_diffrn_measurement_method '\f and \w'
_diffrn_radiation_monochromator graphite
_diffrn_radiation_source 'fine-focus sealed tube'
_diffrn_radiation_type MoK\a
_diffrn_radiation_wavelength 0.71073
_diffrn_reflns_av_R_equivalents 0.0358
_diffrn_reflns_av_sigmaI/netI 0.0520
_diffrn_reflns_limit_h_max 11
_diffrn_reflns_limit_h_min -11
_diffrn_reflns_limit_k_max 16
_diffrn_reflns_limit_k_min -13
_diffrn_reflns_limit_l_max 19
_diffrn_reflns_limit_l_min -23
_diffrn_reflns_number 17073
_diffrn_reflns_theta_full 28.42
_diffrn_reflns_theta_max 28.42
_diffrn_reflns_theta_min 2.04
_exptl_absorpt_coefficient_mu 2.935
_exptl_absorpt_correction_T_max 0.703
_exptl_absorpt_correction_T_min 0.536
_exptl_absorpt_correction_type multi-scan
_exptl_absorpt_process_details '(SADABS; Bruker, 2005)'
_exptl_crystal_colour blue
_exptl_crystal_density_diffrn 1.609
_exptl_crystal_density_method 'not measured'
_exptl_crystal_description block
_exptl_crystal_F_000 870
_exptl_crystal_size_max 0.41
_exptl_crystal_size_mid 0.18
_exptl_crystal_size_min 0.12
_refine_diff_density_max 1.084
_refine_diff_density_min -0.591
_refine_ls_abs_structure_details 'Flack (1983), 2353 Friedel pairs'
_refine_ls_abs_structure_Flack 0.412(7)
_refine_ls_extinction_method none
_refine_ls_goodness_of_fit_ref 1.026
_refine_ls_hydrogen_treatment mixed
_refine_ls_matrix_type full
_refine_ls_number_parameters 463
_refine_ls_number_reflns 7011
_refine_ls_number_restraints 5
_refine_ls_restrained_S_all 1.026
_refine_ls_R_factor_all 0.0451
_refine_ls_R_factor_gt 0.0348
_refine_ls_shift/su_max 0.002
_refine_ls_shift/su_mean 0.000
_refine_ls_structure_factor_coef Fsqd
_refine_ls_weighting_details 'calc w=1/[\s^2^(Fo^2^)+(0.0400P)^2^+0.1414P] where P=(Fo^2^+2Fc^2^)/3'
_refine_ls_weighting_scheme calc
_refine_ls_wR_factor_gt 0.0742
_refine_ls_wR_factor_ref 0.0790
_reflns_number_gt 6116
_reflns_number_total 7011
_reflns_threshold_expression I>2\s(I)
_cod_data_source_file su2303.cif
_cod_data_source_block I
_cod_original_sg_symbol_H-M 'P 21'
_cod_database_code 2231696
_cod_database_fobs_code 2231696

loop_
_symmetry_equiv_pos_as_xyz
'x, y, z'
'-x, y+1/2, -z'

loop_
_atom_site_type_symbol
_atom_site_label
_atom_site_fract_x
_atom_site_fract_y
_atom_site_fract_z
_atom_site_U_iso_or_equiv
_atom_site_adp_type
_atom_site_calc_flag
_atom_site_refinement_flags
_atom_site_occupancy
_atom_site_symmetry_multiplicity
Br Br1 0.09645(6) 0.00081(4) 1.08082(2) 0.03240(12) Uani d . 1 1
Br Br2 -0.29887(6) 0.21016(3) 0.08947(2) 0.03089(12) Uani d . 1 1
Cu Cu1 -0.08109(5) 0.12231(3) 0.58764(2) 0.01174(10) Uani d . 1 1
O O1 0.0327(3) 0.1074(2) 0.69709(12) 0.0142(5) Uani d . 1 1
O O2 0.0556(4) 0.2787(2) 0.74212(14) 0.0256(7) Uani d . 1 1
O O3 -0.1953(3) 0.1336(2) 0.47839(12) 0.0134(5) Uani d . 1 1
O O4 -0.2014(3) -0.0418(2) 0.44161(14) 0.0182(6) Uani d . 1 1
O O5 -0.5601(4) -0.0408(2) 0.76338(15) 0.0286(7) Uani d . 1 1
O O6 0.3897(3) 0.2655(2) 0.40749(14) 0.0174(6) Uani d . 1 1
O O7 -0.0443(3) 0.3152(2) 0.58962(15) 0.0198(6) Uani d D 1 1
H H71 -0.026(5) 0.325(4) 0.6372(12) 0.045(15) Uiso d D 1 1
H H72 0.018(4) 0.355(3) 0.571(2) 0.030(13) Uiso d D 1 1
O O8 -0.1305(4) -0.0824(2) 0.59515(15) 0.0217(6) Uani d D 1 1
H H81 -0.153(4) -0.078(3) 0.5467(11) 0.012(9) Uiso d D 1 1
H H82 -0.204(4) -0.125(3) 0.601(3) 0.042(15) Uiso d D 1 1
N N1 -0.2899(3) 0.1512(2) 0.62260(15) 0.0126(6) Uani d . 1 1
N N2 -0.4635(3) 0.0913(2) 0.84909(15) 0.0157(7) Uani d . 1 1
N N3 0.1205(3) 0.0828(2) 0.54918(15) 0.0118(6) Uani d . 1 1
N N4 0.2885(3) 0.1367(2) 0.31866(15) 0.0139(6) Uani d . 1 1
C C1 0.0513(4) 0.1813(3) 0.75019(18) 0.0151(8) Uani d . 1 1
C C2 0.0678(4) 0.1339(3) 0.83163(18) 0.0147(7) Uani d . 1 1
C C3 0.0873(4) 0.2070(4) 0.89380(19) 0.0196(8) Uani d . 1 1
H H3 0.0935 0.2818 0.8854 0.023 Uiso calc R 1 1
C C4 0.0972(5) 0.1667(3) 0.9687(2) 0.0232(9) Uani d . 1 1
H H4 0.1122 0.2141 1.0107 0.028 Uiso calc R 1 1
C C5 0.0848(5) 0.0566(3) 0.97913(19) 0.0191(8) Uani d . 1 1
C C6 0.0646(4) -0.0172(3) 0.91911(19) 0.0199(8) Uani d . 1 1
H H6 0.0569 -0.0918 0.9281 0.024 Uiso calc R 1 1
C C7 0.0559(4) 0.0232(3) 0.84411(19) 0.0177(8) Uani d . 1 1
H H7 0.0421 -0.0250 0.8025 0.021 Uiso calc R 1 1
C C8 -0.2081(4) 0.0570(3) 0.42829(19) 0.0142(8) Uani d . 1 1
C C9 -0.2320(4) 0.0953(3) 0.34487(18) 0.0128(7) Uani d . 1 1
C C10 -0.2276(4) 0.2049(3) 0.32745(18) 0.0149(7) Uani d . 1 1
H H10 -0.2114 0.2559 0.3673 0.018 Uiso calc R 1 1
C C11 -0.2466(4) 0.2406(3) 0.2520(2) 0.0160(8) Uani d . 1 1
H H11 -0.2445 0.3148 0.2405 0.019 Uiso calc R 1 1
C C12 -0.2690(5) 0.1626(3) 0.19390(19) 0.0183(8) Uani d . 1 1
C C13 -0.2709(5) 0.0525(3) 0.2096(2) 0.0204(9) Uani d . 1 1
H H13 -0.2847 0.0014 0.1697 0.024 Uiso calc R 1 1
C C14 -0.2517(4) 0.0190(3) 0.28592(19) 0.0179(8) Uani d . 1 1
H H14 -0.2522 -0.0552 0.2975 0.021 Uiso calc R 1 1
C C15 -0.3960(4) 0.2245(3) 0.58675(17) 0.0124(7) Uani d . 1 1
H H15 -0.3736 0.2599 0.5434 0.015 Uiso calc R 1 1
C C16 -0.5378(5) 0.2501(3) 0.61129(19) 0.0151(8) Uani d . 1 1
H H16 -0.6095 0.3020 0.5850 0.018 Uiso calc R 1 1
C C17 -0.5719(4) 0.1976(3) 0.67556(18) 0.0153(7) Uani d . 1 1
H H17 -0.6658 0.2146 0.6938 0.018 Uiso calc R 1 1
C C18 -0.4640(4) 0.1192(3) 0.71239(17) 0.0131(7) Uani d . 1 1
C C19 -0.3252(4) 0.0974(3) 0.68331(17) 0.0130(7) Uani d . 1 1
H H19 -0.2539 0.0434 0.7068 0.016 Uiso calc R 1 1
C C20 -0.4993(4) 0.0495(3) 0.7767(2) 0.0160(8) Uani d . 1 1
C C21 -0.5022(5) 0.0272(3) 0.9134(2) 0.0197(9) Uani d . 1 1
H H21A -0.5973 -0.0177 0.8944 0.024 Uiso calc R 1 1
H H21B -0.5295 0.0769 0.9518 0.024 Uiso calc R 1 1
C C22 -0.3628(5) -0.0458(4) 0.9514(2) 0.0278(10) Uani d . 1 1
H H22A -0.3900 -0.0801 0.9961 0.042 Uiso calc R 1 1
H H22B -0.2659 -0.0025 0.9667 0.042 Uiso calc R 1 1
H H22C -0.3440 -0.1009 0.9154 0.042 Uiso calc R 1 1
C C23 -0.3767(5) 0.1954(3) 0.86888(19) 0.0196(8) Uani d . 1 1
H H23A -0.3204 0.2151 0.8278 0.024 Uiso calc R 1 1
H H23B -0.2952 0.1857 0.9159 0.024 Uiso calc R 1 1
C C24 -0.4906(6) 0.2879(4) 0.8806(2) 0.0303(10) Uani d . 1 1
H H24A -0.4283 0.3534 0.8946 0.045 Uiso calc R 1 1
H H24B -0.5470 0.2687 0.9210 0.045 Uiso calc R 1 1
H H24C -0.5684 0.3001 0.8335 0.045 Uiso calc R 1 1
C C25 0.2162(4) 0.0000(3) 0.58143(17) 0.0128(7) Uani d . 1 1
H H25 0.1921 -0.0352 0.6245 0.015 Uiso calc R 1 1
C C26 0.3494(4) -0.0343(3) 0.55230(18) 0.0152(8) Uani d . 1 1
H H26 0.4136 -0.0921 0.5753 0.018 Uiso calc R 1 1
C C27 0.3865(4) 0.0181(3) 0.48863(18) 0.0134(7) Uani d . 1 1
H H27 0.4752 -0.0041 0.4679 0.016 Uiso calc R 1 1
C C28 0.2882(4) 0.1048(3) 0.45606(18) 0.0124(7) Uani d . 1 1
C C29 0.1590(4) 0.1348(3) 0.48858(17) 0.0124(7) Uani d . 1 1
H H29 0.0952 0.1939 0.4676 0.015 Uiso calc R 1 1
C C30 0.3275(4) 0.1746(3) 0.3915(2) 0.0129(8) Uani d . 1 1
C C31 0.1984(5) 0.0353(3) 0.2969(2) 0.0186(8) Uani d . 1 1
H H31A 0.1083 0.0501 0.2542 0.022 Uiso calc R 1 1
H H31B 0.1530 0.0098 0.3402 0.022 Uiso calc R 1 1
C C32 0.3040(5) -0.0541(3) 0.2733(2) 0.0265(9) Uani d . 1 1
H H32A 0.2398 -0.1190 0.2602 0.040 Uiso calc R 1 1
H H32B 0.3930 -0.0695 0.3154 0.040 Uiso calc R 1 1
H H32C 0.3462 -0.0304 0.2293 0.040 Uiso calc R 1 1
C C33 0.3236(4) 0.2055(4) 0.25605(19) 0.0191(8) Uani d . 1 1
H H33A 0.3514 0.1591 0.2160 0.023 Uiso calc R 1 1
H H33B 0.4174 0.2512 0.2759 0.023 Uiso calc R 1 1
C C34 0.1815(5) 0.2775(4) 0.2212(2) 0.0269(9) Uani d . 1 1
H H34A 0.2118 0.3232 0.1821 0.040 Uiso calc R 1 1
H H34B 0.1518 0.3224 0.2608 0.040 Uiso calc R 1 1
H H34C 0.0903 0.2325 0.1984 0.040 Uiso calc R 1 1

loop_
_atom_site_aniso_label
_atom_site_aniso_U_11
_atom_site_aniso_U_22
_atom_site_aniso_U_33
_atom_site_aniso_U_12
_atom_site_aniso_U_13
_atom_site_aniso_U_23
Br1 0.0422(3) 0.0408(3) 0.01315(17) 0.0001(2) 0.00294(16) 0.00690(18)
Br2 0.0464(3) 0.0329(2) 0.01177(17) -0.0012(2) 0.00189(16) 0.00394(17)
Cu1 0.01055(19) 0.0157(2) 0.00941(18) 0.0017(2) 0.00319(15) 0.00015(17)
O1 0.0124(11) 0.0200(15) 0.0102(11) 0.0010(11) 0.0022(9) -0.0007(9)
O2 0.0405(18) 0.0236(16) 0.0123(13) -0.0064(14) 0.0046(12) 0.0003(11)
O3 0.0130(12) 0.0162(13) 0.0112(11) 0.0004(11) 0.0026(9) -0.0036(10)
O4 0.0232(15) 0.0117(13) 0.0201(13) -0.0012(11) 0.0054(11) 0.0032(10)
O5 0.0404(19) 0.0231(16) 0.0244(15) -0.0148(14) 0.0112(13) -0.0034(12)
O6 0.0201(15) 0.0150(14) 0.0178(13) -0.0043(12) 0.0053(11) -0.0018(10)
O7 0.0217(15) 0.0183(15) 0.0198(14) -0.0056(13) 0.0051(12) 0.0006(12)
O8 0.0232(15) 0.0228(15) 0.0182(14) -0.0045(14) 0.0018(12) 0.0013(12)
N1 0.0114(14) 0.0144(16) 0.0122(13) -0.0002(12) 0.0028(11) 0.0004(11)
N2 0.0158(15) 0.0213(18) 0.0106(14) -0.0042(14) 0.0036(12) 0.0008(12)
N3 0.0136(14) 0.0119(14) 0.0105(13) -0.0009(13) 0.0037(11) -0.0001(11)
N4 0.0119(14) 0.0156(16) 0.0141(14) -0.0043(14) 0.0024(11) 0.0006(12)
C1 0.0138(19) 0.024(2) 0.0070(15) 0.0050(16) 0.0019(13) -0.0017(14)
C2 0.0122(16) 0.021(2) 0.0112(15) 0.0020(17) 0.0016(13) 0.0008(15)
C3 0.019(2) 0.020(2) 0.0192(17) -0.0008(19) 0.0028(15) 0.0008(17)
C4 0.030(2) 0.028(2) 0.0111(17) 0.0016(19) 0.0016(16) -0.0051(15)
C5 0.0164(19) 0.031(2) 0.0080(16) 0.0027(18) -0.0032(14) 0.0059(15)
C6 0.0165(19) 0.024(2) 0.0194(18) -0.0006(18) 0.0040(15) 0.0042(16)
C7 0.0184(19) 0.022(2) 0.0132(16) -0.0016(17) 0.0035(14) -0.0014(14)
C8 0.0073(17) 0.020(2) 0.0163(17) 0.0011(16) 0.0038(14) 0.0015(15)
C9 0.0141(17) 0.014(2) 0.0112(16) 0.0033(15) 0.0043(13) -0.0003(13)
C10 0.0196(18) 0.0157(18) 0.0101(15) 0.0033(17) 0.0046(13) -0.0020(15)
C11 0.0136(18) 0.0130(19) 0.0213(19) 0.0040(15) 0.0028(15) 0.0017(14)
C12 0.020(2) 0.027(2) 0.0069(15) -0.0013(17) 0.0008(14) 0.0031(14)
C13 0.027(2) 0.018(2) 0.0164(18) -0.0051(18) 0.0032(16) -0.0047(15)
C14 0.021(2) 0.016(2) 0.0153(16) -0.0035(16) 0.0000(15) -0.0016(14)
C15 0.0152(18) 0.0125(19) 0.0087(15) -0.0014(15) 0.0007(13) -0.0011(13)
C16 0.0189(19) 0.0131(18) 0.0127(16) -0.0014(16) 0.0014(14) -0.0032(13)
C17 0.0127(17) 0.0168(19) 0.0168(16) -0.0004(16) 0.0040(14) -0.0091(15)
C18 0.0157(16) 0.0136(17) 0.0098(15) -0.0061(18) 0.0022(12) -0.0027(15)
C19 0.0160(17) 0.0132(19) 0.0096(15) -0.0006(14) 0.0021(13) 0.0012(12)
C20 0.0085(17) 0.0154(19) 0.026(2) 0.0001(16) 0.0071(15) 0.0049(16)
C21 0.022(2) 0.025(2) 0.0144(17) -0.0032(17) 0.0085(15) 0.0047(15)
C22 0.028(2) 0.031(2) 0.026(2) 0.0022(19) 0.0084(18) 0.0126(17)
C23 0.021(2) 0.025(2) 0.0132(16) -0.0096(18) 0.0050(15) -0.0036(16)
C24 0.042(3) 0.027(2) 0.022(2) -0.007(2) 0.0066(19) -0.0067(17)
C25 0.0144(18) 0.0114(17) 0.0125(15) -0.0026(16) 0.0028(13) -0.0029(14)
C26 0.0187(19) 0.0116(18) 0.0137(16) 0.0009(15) -0.0010(14) -0.0005(13)
C27 0.0172(18) 0.0125(19) 0.0117(15) -0.0009(16) 0.0055(13) -0.0025(13)
C28 0.0163(17) 0.0079(19) 0.0134(16) -0.0025(15) 0.0039(13) -0.0035(13)
C29 0.0144(16) 0.0095(17) 0.0125(15) 0.0004(16) 0.0009(13) -0.0004(14)
C30 0.0129(18) 0.0138(18) 0.0134(16) 0.0028(15) 0.0057(14) -0.0012(14)
C31 0.0188(19) 0.024(2) 0.0116(16) -0.0060(17) -0.0005(14) 0.0002(14)
C32 0.037(3) 0.020(2) 0.0215(19) 0.0020(19) 0.0039(18) 0.0010(16)
C33 0.0181(19) 0.024(2) 0.0168(16) -0.0004(18) 0.0085(15) 0.0043(17)
C34 0.023(2) 0.035(2) 0.022(2) 0.008(2) 0.0038(17) 0.0130(17)

loop_
_atom_type_symbol
_atom_type_description
_atom_type_scat_dispersion_real
_atom_type_scat_dispersion_imag
_atom_type_scat_source
C C 0.0030 0.0020 'International Tables Vol C Tables 4.2.6.8 and 6.1.1.4'
H H 0.0000 0.0000 'International Tables Vol C Tables 4.2.6.8 and 6.1.1.4'
Br Br -0.2900 2.4600 'International Tables Vol C Tables 4.2.6.8 and 6.1.1.4'
Cu Cu 0.3200 1.2650 'International Tables Vol C Tables 4.2.6.8 and 6.1.1.4'
N N 0.0060 0.0030 'International Tables Vol C Tables 4.2.6.8 and 6.1.1.4'
O O 0.0110 0.0060 'International Tables Vol C Tables 4.2.6.8 and 6.1.1.4'

loop_
_geom_angle_atom_site_label_1
_geom_angle_atom_site_label_2
_geom_angle_atom_site_label_3
_geom_angle
O1 Cu1 O7 92.38(10)
O1 Cu1 N1 89.72(10)
O1 Cu1 N3 91.99(10)
O3 Cu1 O1 178.70(11)
O3 Cu1 O7 88.92(10)
O3 Cu1 N1 90.39(10)
O3 Cu1 N3 87.81(10)
N1 Cu1 O7 86.50(10)
N1 Cu1 N3 175.65(12)
N3 Cu1 O7 97.43(11)
C1 O1 Cu1 127.5(2)
C8 O3 Cu1 125.5(2)
Cu1 O7 H71 99(3)
Cu1 O7 H72 132(3)
H71 O7 H72 108(5)
H81 O8 H82 99(4)
C15 N1 Cu1 120.9(2)
C15 N1 C19 118.6(3)
C19 N1 Cu1 120.4(2)
C20 N2 C21 119.2(3)
C20 N2 C23 123.8(3)
C21 N2 C23 116.9(3)
C25 N3 Cu1 120.6(2)
C29 N3 Cu1 120.7(2)
C29 N3 C25 118.6(3)
C30 N4 C31 123.9(3)
C30 N4 C33 118.5(3)
C31 N4 C33 117.3(3)
O1 C1 C2 113.1(3)
O2 C1 O1 127.7(3)
O2 C1 C2 119.2(3)
C3 C2 C1 118.0(3)
C7 C2 C1 121.8(3)
C7 C2 C3 120.2(3)
C2 C3 H3 120.2
C4 C3 C2 119.5(4)
C4 C3 H3 120.2
C3 C4 H4 120.5
C5 C4 C3 118.9(4)
C5 C4 H4 120.5
C4 C5 Br1 119.3(3)
C4 C5 C6 122.9(3)
C6 C5 Br1 117.8(3)
C5 C6 C7 118.1(4)
C5 C6 H6 120.9
C7 C6 H6 120.9
C2 C7 C6 120.4(3)
C2 C7 H7 119.8
C6 C7 H7 119.8
O3 C8 C9 114.9(3)
O4 C8 O3 126.4(3)
O4 C8 C9 118.7(3)
C10 C9 C8 120.8(3)
C10 C9 C14 119.5(3)
C14 C9 C8 119.6(3)
C9 C10 C11 121.3(3)
C9 C10 H10 119.3
C11 C10 H10 119.3
C10 C11 C12 118.0(3)
C10 C11 H11 121.0
C12 C11 H11 121.0
C11 C12 Br2 118.6(3)
C13 C12 Br2 119.3(3)
C13 C12 C11 122.0(3)
C12 C13 C14 118.7(3)
C12 C13 H13 120.6
C14 C13 H13 120.6
C9 C14 C13 120.4(3)
C9 C14 H14 119.8
C13 C14 H14 119.8
N1 C15 C16 122.6(3)
N1 C15 H15 118.7
C16 C15 H15 118.7
C15 C16 C17 118.9(3)
C15 C16 H16 120.5
C17 C16 H16 120.5
C16 C17 C18 119.0(3)
C16 C17 H17 120.5
C18 C17 H17 120.5
C17 C18 C20 122.8(3)
C19 C18 C17 118.3(3)
C19 C18 C20 118.6(3)
N1 C19 C18 122.4(3)
N1 C19 H19 118.8
C18 C19 H19 118.8
O5 C20 N2 122.0(3)
O5 C20 C18 120.6(3)
N2 C20 C18 117.5(3)
N2 C21 C22 112.8(3)
N2 C21 H21A 109.0
N2 C21 H21B 109.0
C22 C21 H21A 109.0
C22 C21 H21B 109.0
H21A C21 H21B 107.8
C21 C22 H22A 109.5
C21 C22 H22B 109.5
C21 C22 H22C 109.5
H22A C22 H22B 109.5
H22A C22 H22C 109.5
H22B C22 H22C 109.5
N2 C23 C24 112.5(3)
N2 C23 H23A 109.1
N2 C23 H23B 109.1
C24 C23 H23A 109.1
C24 C23 H23B 109.1
H23A C23 H23B 107.8
C23 C24 H24A 109.5
C23 C24 H24B 109.5
C23 C24 H24C 109.5
H24A C24 H24B 109.5
H24A C24 H24C 109.5
H24B C24 H24C 109.5
N3 C25 C26 121.8(3)
N3 C25 H25 119.1
C26 C25 H25 119.1
C25 C26 H26 120.3
C27 C26 C25 119.4(3)
C27 C26 H26 120.3
C26 C27 C28 118.6(3)
C26 C27 H27 120.7
C28 C27 H27 120.7
C27 C28 C30 122.8(3)
C29 C28 C27 118.7(3)
C29 C28 C30 118.2(3)
N3 C29 C28 122.9(3)
N3 C29 H29 118.6
C28 C29 H29 118.6
O6 C30 N4 122.7(3)
O6 C30 C28 118.7(3)
N4 C30 C28 118.7(3)
N4 C31 C32 112.7(3)
N4 C31 H31A 109.1
N4 C31 H31B 109.1
C32 C31 H31A 109.1
C32 C31 H31B 109.1
H31A C31 H31B 107.8
C31 C32 H32A 109.5
C31 C32 H32B 109.5
C31 C32 H32C 109.5
H32A C32 H32B 109.5
H32A C32 H32C 109.5
H32B C32 H32C 109.5
N4 C33 C34 112.5(3)
N4 C33 H33A 109.1
N4 C33 H33B 109.1
C34 C33 H33A 109.1
C34 C33 H33B 109.1
H33A C33 H33B 107.8
C33 C34 H34A 109.5
C33 C34 H34B 109.5
C33 C34 H34C 109.5
H34A C34 H34B 109.5
H34A C34 H34C 109.5
H34B C34 H34C 109.5

loop_
_geom_bond_atom_site_label_1
_geom_bond_atom_site_label_2
_geom_bond_distance
Br1 C5 1.904(3)
Br2 C12 1.901(3)
Cu1 O1 1.985(2)
Cu1 O3 1.979(2)
Cu1 O7 2.377(3)
Cu1 O8 2.543(3)
Cu1 N1 1.996(3)
Cu1 N3 1.998(3)
O1 C1 1.289(4)
O2 C1 1.200(5)
O3 C8 1.277(4)
O4 C8 1.229(4)
O5 C20 1.217(5)
O6 C30 1.235(4)
O7 H71 0.831(19)
O7 H72 0.823(19)
O8 H81 0.841(18)
O8 H82 0.826(19)
N1 C19 1.339(4)
N3 C29 1.337(4)
N4 C30 1.343(4)
N4 C31 1.462(5)
N4 C33 1.464(4)
C2 C1 1.531(4)
C2 C7 1.377(5)
C3 C2 1.399(5)
C3 C4 1.397(5)
C3 H3 0.9300
C4 H4 0.9300
C5 C4 1.364(6)
C5 C6 1.376(5)
C6 C7 1.401(5)
C6 H6 0.9300
C7 H7 0.9300
C8 C9 1.520(4)
C10 C9 1.376(5)
C10 H10 0.9300
C11 C10 1.381(5)
C11 C12 1.385(5)
C11 H11 0.9300
C13 C12 1.374(6)
C13 H13 0.9300
C14 C9 1.382(4)
C14 C13 1.387(5)
C14 H14 0.9300
C15 N1 1.329(4)
C15 C16 1.377(5)
C15 H15 0.9300
C16 H16 0.9300
C17 C16 1.382(5)
C17 C18 1.386(5)
C17 H17 0.9300
C18 C19 1.385(4)
C18 C20 1.495(5)
C19 H19 0.9300
C20 N2 1.354(4)
C21 N2 1.467(4)
C21 C22 1.515(5)
C21 H21A 0.9700
C21 H21B 0.9700
C22 H22A 0.9600
C22 H22B 0.9600
C22 H22C 0.9600
C23 N2 1.472(5)
C23 C24 1.518(6)
C23 H23A 0.9700
C23 H23B 0.9700
C24 H24A 0.9600
C24 H24B 0.9600
C24 H24C 0.9600
C25 N3 1.344(5)
C25 C26 1.382(5)
C25 H25 0.9300
C26 H26 0.9300
C27 C26 1.381(5)
C27 H27 0.9300
C28 C27 1.393(5)
C28 C29 1.371(4)
C29 H29 0.9300
C30 C28 1.511(5)
C31 C32 1.514(5)
C31 H31A 0.9700
C31 H31B 0.9700
C32 H32A 0.9600
C32 H32B 0.9600
C32 H32C 0.9600
C33 C34 1.507(5)
C33 H33A 0.9700
C33 H33B 0.9700
C34 H34A 0.9600
C34 H34B 0.9600
C34 H34C 0.9600

loop_
_geom_hbond_atom_site_label_D
_geom_hbond_atom_site_label_H
_geom_hbond_atom_site_label_A
_geom_hbond_site_symmetry_A
_geom_hbond_distance_DH
_geom_hbond_distance_HA
_geom_hbond_distance_DA
_geom_hbond_angle_DHA
_geom_hbond_publ_flag
O7 H71 O2 . 0.83(2) 1.93(3) 2.692(4) 154(5) yes
O7 H72 O4 2_556 0.83(4) 2.04(4) 2.834(4) 163(3) yes
O8 H81 O4 . 0.84(2) 1.88(2) 2.702(4) 170(4) yes
O8 H82 O6 2_546 0.82(4) 2.05(4) 2.848(4) 168(5) yes
C11 H11 O5 2_456 0.93 2.41 3.106(5) 133 yes
C16 H16 O4 2_456 0.93 2.46 3.359(5) 162 yes
C26 H26 O6 2_646 0.93 2.37 3.261(4) 160 yes

loop_
_geom_torsion_atom_site_label_1
_geom_torsion_atom_site_label_2
_geom_torsion_atom_site_label_3
_geom_torsion_atom_site_label_4
_geom_torsion
O7 Cu1 O1 C1 23.4(3)
N1 Cu1 O1 C1 -63.1(3)
N3 Cu1 O1 C1 120.9(3)
O7 Cu1 O3 C8 155.5(3)
N1 Cu1 O3 C8 -118.0(3)
N3 Cu1 O3 C8 58.1(3)
O1 Cu1 N1 C15 141.7(3)
O1 Cu1 N1 C19 -37.7(2)
O3 Cu1 N1 C15 -39.6(3)
O3 Cu1 N1 C19 141.0(3)
O7 Cu1 N1 C15 49.3(2)
O7 Cu1 N1 C19 -130.1(3)
O1 Cu1 N3 C25 43.0(3)
O1 Cu1 N3 C29 -140.1(2)
O3 Cu1 N3 C25 -135.7(3)
O3 Cu1 N3 C29 41.2(3)
O7 Cu1 N3 C25 135.7(2)
O7 Cu1 N3 C29 -47.5(3)
Cu1 O1 C1 O2 -27.2(6)
Cu1 O1 C1 C2 152.3(2)
Cu1 O3 C8 O4 25.0(5)
Cu1 O3 C8 C9 -154.4(2)
Cu1 N1 C19 C18 176.1(2)
C15 N1 C19 C18 -3.3(5)
Cu1 N3 C29 C28 -174.5(3)
C25 N3 C29 C28 2.5(5)
C31 N4 C30 O6 -172.8(3)
C31 N4 C30 C28 4.9(5)
C33 N4 C30 O6 1.0(5)
C33 N4 C30 C28 178.7(3)
C30 N4 C31 C32 -109.2(4)
C33 N4 C31 C32 76.9(4)
C30 N4 C33 C34 -92.0(4)
C31 N4 C33 C34 82.2(4)
C3 C2 C1 O1 -179.5(3)
C3 C2 C1 O2 0.0(5)
C7 C2 C1 O1 -2.7(5)
C7 C2 C1 O2 176.8(4)
C1 C2 C7 C6 -177.2(3)
C3 C2 C7 C6 -0.5(5)
C4 C3 C2 C1 177.9(3)
C4 C3 C2 C7 1.0(5)
C2 C3 C4 C5 -1.2(6)
Br1 C5 C4 C3 -179.5(3)
C6 C5 C4 C3 0.8(7)
Br1 C5 C6 C7 -180.0(3)
C4 C5 C6 C7 -0.3(6)
C5 C6 C7 C2 0.1(5)
O3 C8 C9 C10 4.5(5)
O3 C8 C9 C14 -178.2(3)
O4 C8 C9 C10 -174.9(4)
O4 C8 C9 C14 2.4(5)
C11 C10 C9 C8 179.0(3)
C11 C10 C9 C14 1.7(6)
C12 C11 C10 C9 -0.6(5)
C10 C11 C12 Br2 179.1(3)
C10 C11 C12 C13 -0.7(6)
C14 C13 C12 Br2 -178.9(3)
C14 C13 C12 C11 0.8(6)
C13 C14 C9 C8 -178.9(3)
C13 C14 C9 C10 -1.5(5)
C9 C14 C13 C12 0.3(6)
C16 C15 N1 C19 2.4(5)
C16 C15 N1 Cu1 -177.0(3)
N1 C15 C16 C17 -0.2(5)
C18 C17 C16 C15 -1.3(5)
C16 C17 C18 C19 0.5(5)
C16 C17 C18 C20 -173.0(3)
C17 C18 C19 N1 1.9(5)
C20 C18 C19 N1 175.6(3)
C17 C18 C20 O5 94.2(5)
C17 C18 C20 N2 -84.9(4)
C19 C18 C20 O5 -79.3(4)
C19 C18 C20 N2 101.7(4)
O5 C20 N2 C21 -1.4(5)
O5 C20 N2 C23 174.3(3)
C18 C20 N2 C21 177.6(3)
C18 C20 N2 C23 -6.7(5)
C22 C21 N2 C20 90.9(4)
C22 C21 N2 C23 -85.0(4)
C24 C23 N2 C20 102.7(4)
C24 C23 N2 C21 -81.5(4)
C26 C25 N3 Cu1 175.1(2)
C26 C25 N3 C29 -1.8(5)
N3 C25 C26 C27 0.4(5)
C28 C27 C26 C25 0.5(5)
C29 C28 C27 C26 0.1(5)
C30 C28 C27 C26 173.8(3)
C27 C28 C29 N3 -1.6(5)
C30 C28 C29 N3 -175.6(3)
O6 C30 C28 C27 -101.2(4)
O6 C30 C28 C29 72.5(4)
N4 C30 C28 C27 81.0(4)
N4 C30 C28 C29 -105.3(4)
